data_4023889
loop_
_publ_author_name
'Ines Vujasinovi\'c'
'Jelena Veljkovi\'c'
'Kre\<simir Mol\<canov'
'Biserka Koji\'c-Prodi\'c'
'Kata Mlinari\'c-Majerski'

_publ_contact_author_address
;
 Rudjer Bo\<skovi\'c Institute
 P.O. Box 180
 HR-10002 Zagreb
 Croatia
;
_publ_contact_author_email kmolcano@irb.hr
_publ_contact_author_fax '++ 385 1 4680245'
_publ_contact_author_name 'Kre\<simir Mol\'canov'
_publ_contact_author_phone '++ 385 1 4571203'
_publ_section_title
;
 Thiamacrocyclic Lactones: New Ag(I)-Ionophores
;
_journal_name_full 'Journal of Organic Chemistry'
_journal_page_first 9221
_journal_page_last 9227
_journal_paper_doi 10.1021/jo801143s
_journal_volume 73
_journal_year 2008
_chemical_formula_moiety '(C20 H30 O2 S5)2'
_chemical_formula_sum 'C40 H60 O4 S10'
_chemical_formula_weight 925.51
_space_group_IT_number 2
_symmetry_cell_setting triclinic
_symmetry_space_group_name_Hall '-P 1'
_symmetry_space_group_name_H-M 'P -1'
_audit_conform_dict_location ftp://ftp.iucr.org/pub/cif_core.dic
_audit_conform_dict_name cif_core.dic
_audit_conform_dict_version 2.3
_audit_creation_date 2008-04-11T15:14:39-00:00
_audit_creation_method 'WinGX routine CIF_UPDATE'
_cell_angle_alpha 97.441(2)
_cell_angle_beta 95.973(2)
_cell_angle_gamma 111.024(3)
_cell_formula_units_Z 2
_cell_length_a 10.3870(3)
_cell_length_b 10.9656(4)
_cell_length_c 21.2348(5)
_cell_measurement_reflns_used 11974
_cell_measurement_temperature 293(2)
_cell_measurement_theta_max 76.1458
_cell_measurement_theta_min 4.2512
_cell_volume 2208.81(12)
_computing_cell_refinement
;
        CrysAlis RED, Oxford Diffraction Ltd.,
        Version 1.171.32.11 (release 31-10-2007 CrysAlis171 .NET)
        (compiled Oct 31 2007,17:16:07)
;
_computing_data_collection
;
        CrysAlis CCD, Oxford Diffraction Ltd.,
        Version 1.171.32.11 (release 31-10-2007 CrysAlis171 .NET)
        (compiled Oct 31 2007,17:16:07)
;
_computing_data_reduction
;
        CrysAlis RED, Oxford Diffraction Ltd.,
        Version 1.171.32.11 (release 31-10-2007 CrysAlis171 .NET)
        (compiled Oct 31 2007,17:16:07)
;
_computing_structure_refinement 'SHELXL-97 (Sheldrick, 1997)'
_diffrn_detector_area_resol_mean 10.4323
_diffrn_measured_fraction_theta_full 0.961
_diffrn_measured_fraction_theta_max 0.961
_diffrn_measurement_device_type 'Oxford Xcalibur Nova'
_diffrn_measurement_method
;
CCD detector
;
_diffrn_radiation_monochromator graphite
_diffrn_radiation_source 'Enhance (Cu) X-ray Source'
_diffrn_radiation_type 'Cu K\a'
_diffrn_radiation_wavelength 1.5418
_diffrn_reflns_av_R_equivalents 0.0251
_diffrn_reflns_limit_h_max 12
_diffrn_reflns_limit_h_min -13
_diffrn_reflns_limit_k_max 13
_diffrn_reflns_limit_k_min -13
_diffrn_reflns_limit_l_max 26
_diffrn_reflns_limit_l_min -24
_diffrn_reflns_number 22175
_diffrn_reflns_theta_full 76.34
_diffrn_reflns_theta_max 76.34
_diffrn_reflns_theta_min 4.26
_exptl_absorpt_coefficient_mu 4.939
_exptl_absorpt_correction_type none
_exptl_crystal_colour 'dark red'
_exptl_crystal_density_diffrn 1.392
_exptl_crystal_density_method 'not measured'
_exptl_crystal_description prism
_exptl_crystal_F_000 984
_exptl_crystal_size_max 0.2
_exptl_crystal_size_mid 0.10
_exptl_crystal_size_min 0.09
_refine_diff_density_max 0.397
_refine_diff_density_min -0.328
_refine_ls_extinction_method none
_refine_ls_goodness_of_fit_ref 1.055
_refine_ls_hydrogen_treatment mixed
_refine_ls_matrix_type full
_refine_ls_number_parameters 714
_refine_ls_number_reflns 8901
_refine_ls_number_restraints 14
_refine_ls_restrained_S_all 1.055
_refine_ls_R_factor_gt 0.0404
_refine_ls_shift/su_max 0.001
_refine_ls_structure_factor_coef Fsqd
_refine_ls_weighting_details 'calc w=1/[\s^2^(Fo^2^)+(0.0780P)^2^+0.1760P] where P=(Fo^2^+2Fc^2^)/3'
_refine_ls_weighting_scheme calc
_refine_ls_wR_factor_ref 0.118
_reflns_number_gt 7524
_reflns_number_total 8901
_reflns_threshold_expression >2sigma(I)
_cod_data_source_file jo801143s_si_004.cif
_cod_data_source_block ines26-1
_cod_database_code 4023889

loop_
_symmetry_equiv_pos_as_xyz
'x, y, z'
'-x, -y, -z'

loop_
_atom_site_label
_atom_site_type_symbol
_atom_site_fract_x
_atom_site_fract_y
_atom_site_fract_z
_atom_site_U_iso_or_equiv
_atom_site_adp_type
_atom_site_occupancy
_atom_site_calc_flag
_atom_site_refinement_flags
_atom_site_disorder_group
_atom_site_disorder_assembly
S2B S 0.31188(6) 0.96054(6) 0.48321(2) 0.05901(14) Uani 1 d . . A
S1B S 0.19153(6) 0.68977(5) 0.29550(2) 0.05715(14) Uani 1 d . . .
S5B S -0.09120(5) 1.08566(5) 0.12274(3) 0.05451(13) Uani 1 d . . A
S5A S 0.36217(6) 1.78574(6) 0.79253(2) 0.06271(16) Uani 1 d . . .
S4B S 0.20062(6) 1.30155(7) 0.22897(3) 0.06453(15) Uani 1 d . . .
S3B S 0.07505(6) 1.19550(7) 0.41466(3) 0.06242(15) Uani 1 d . . .
S2A S 0.38511(8) 1.15168(6) 0.78939(3) 0.06792(16) Uani 1 d . . .
S3A S 0.65559(6) 1.52920(7) 0.91202(3) 0.06883(16) Uani 1 d . . .
S1A S 0.22315(6) 1.21082(6) 0.65415(3) 0.06677(16) Uani 1 d . . .
S4A S 0.38258(7) 1.75319(8) 0.94567(3) 0.07245(18) Uani 1 d . . .
O2B O 0.13221(18) 1.10344(15) 0.06967(8) 0.0624(4) Uani 1 d . . .
C11B C 0.02573(18) 0.89442(17) 0.10458(8) 0.0394(3) Uani 1 d . . .
O2A O 0.57020(17) 1.86240(18) 0.72892(9) 0.0706(5) Uani 1 d . . .
O1B O 0.08669(19) 0.87412(18) 0.30294(7) 0.0637(4) Uani 1 d . . .
C18B C -0.12500(19) 0.79188(18) 0.08582(9) 0.0441(4) Uani 1 d . . .
C20A C 0.1580(2) 1.4260(2) 0.60284(9) 0.0494(4) Uani 1 d D . .
C3B C 0.3270(2) 0.8829(2) 0.40512(9) 0.0491(4) Uani 1 d . . .
C10A C 0.45088(19) 1.78766(18) 0.72596(9) 0.0459(4) Uani 1 d . . .
C2B C 0.2095(3) 0.7493(2) 0.38111(10) 0.0580(5) Uani 1 d . . .
C12B C 0.07363(19) 0.90766(17) 0.17730(8) 0.0388(3) Uani 1 d . . .
C19B C 0.1220(2) 0.8457(2) 0.06656(9) 0.0456(4) Uani 1 d D . .
C1B C 0.1102(2) 0.79405(19) 0.26621(8) 0.0451(4) Uani 1 d . . .
C20B C -0.0827(2) 0.67156(19) 0.17413(9) 0.0455(4) Uani 1 d . . .
C13B C 0.06894(18) 0.77373(17) 0.19310(8) 0.0394(3) Uani 1 d . . .
C5B C 0.2152(2) 1.1352(2) 0.43157(11) 0.0572(5) Uani 1 d D . A
C16B C -0.0348(2) 0.6100(2) 0.06369(10) 0.0533(5) Uani 1 d . . .
C13A C 0.31460(19) 1.45134(19) 0.61071(8) 0.0447(4) Uani 1 d . . .
C17B C -0.1298(2) 0.65805(18) 0.10159(9) 0.0472(4) Uani 1 d D . .
C15B C 0.1153(2) 0.7120(2) 0.08214(9) 0.0478(4) Uani 1 d . . .
C18A C 0.2091(2) 1.6574(2) 0.65769(10) 0.0489(4) Uani 1 d . . .
C11A C 0.36734(18) 1.68669(18) 0.66582(8) 0.0421(4) Uani 1 d . . .
C17A C 0.1354(2) 1.5540(2) 0.59654(10) 0.0525(5) Uani 1 d . . .
C10B C 0.0393(2) 1.03289(18) 0.09336(9) 0.0448(4) Uani 1 d . . .
C12A C 0.39027(18) 1.55666(18) 0.67195(8) 0.0415(4) Uani 1 d . . .
C2A C 0.2959(3) 1.0847(2) 0.65645(13) 0.0729(7) Uani 1 d D . .
C4A C 0.4948(3) 1.3268(2) 0.81112(11) 0.0596(5) Uani 1 d D . .
C15A C 0.3488(3) 1.6333(3) 0.54599(10) 0.0610(5) Uani 1 d . . .
C9A C 0.5057(3) 1.9008(2) 0.85234(10) 0.0576(5) Uani 1 d D . .
C4B C 0.1697(2) 1.0157(3) 0.46351(10) 0.0564(5) Uani 1 d . . .
O1A O 0.4451(2) 1.3085(2) 0.60118(12) 0.0885(6) Uani 1 d . . .
C14A C 0.3733(2) 1.5052(2) 0.55229(9) 0.0549(5) Uani 1 d . . .
H14A H 0.3276 1.4394 0.5136 0.066 Uiso 1 calc R . .
H14B H 0.4726 1.5231 0.5573 0.066 Uiso 1 calc R . .
C8B C 0.0538(3) 1.3380(2) 0.19498(13) 0.0627(5) Uani 1 d . . A
C8A C 0.4630(3) 1.9081(3) 0.91855(12) 0.0692(6) Uani 1 d . . .
C9B C -0.0115(3) 1.2631(2) 0.12744(12) 0.0557(5) Uani 1 d . . .
C1A C 0.3449(2) 1.3265(2) 0.61781(10) 0.0539(5) Uani 1 d . . .
C5A C 0.5297(2) 1.3629(2) 0.88369(10) 0.0562(5) Uani 1 d . . .
C19A C 0.4241(2) 1.7377(2) 0.60634(10) 0.0556(5) Uani 1 d . . .
C16A C 0.1922(3) 1.6058(3) 0.53767(11) 0.0660(6) Uani 1 d . . .
C6A C 0.5512(3) 1.6266(3) 0.89568(12) 0.0693(6) Uani 1 d D . .
C3A C 0.4180(3) 1.1170(3) 0.70817(13) 0.0701(6) Uani 1 d D . .
C7A C 0.5197(3) 1.6896(3) 0.95534(12) 0.0745(7) Uani 1 d . . .
H7B H 0.6047 1.7622 0.9771 0.089 Uiso 1 calc R . .
H7A H 0.4951 1.6247 0.9835 0.089 Uiso 1 calc R . .
C14B C 0.1649(2) 0.7266(2) 0.15458(9) 0.0447(4) Uani 1 d D . .
C6B C 0.1442(3) 1.2941(3) 0.35411(15) 0.0589(8) Uani 0.848(7) d P 1 A
H6D H 0.0942 1.3525 0.3483 0.071 Uiso 0.848(7) calc PR 1 A
H6C H 0.2419 1.349 0.3694 0.071 Uiso 0.848(7) calc PR 1 A
C6C C 0.0653(14) 1.1815(14) 0.3263(6) 0.049(4) Uani 0.152(7) d P 2 A
C7B C 0.1308(3) 1.2083(3) 0.28993(13) 0.0597(9) Uani 0.848(7) d P 1 A
H7D H 0.0328 1.1544 0.2746 0.072 Uiso 0.848(7) calc PR 1 A
H7C H 0.179 1.1486 0.2962 0.072 Uiso 0.848(7) calc PR 1 A
C7C C 0.1809(15) 1.3059(16) 0.3131(7) 0.058(5) Uani 0.152(7) d P 2 A
H20C H -0.141(2) 0.702(2) 0.1976(11) 0.043(5) Uiso 1 d . . .
H12A H 0.489(2) 1.574(2) 0.6787(10) 0.038(5) Uiso 1 d . . .
H18C H -0.187(3) 0.820(2) 0.1081(12) 0.050(6) Uiso 1 d . . .
H12D H 0.017(2) 0.940(2) 0.2020(11) 0.043(5) Uiso 1 d . . .
H20D H -0.088(2) 0.590(2) 0.1831(11) 0.044(5) Uiso 1 d . . .
H18D H -0.154(2) 0.786(2) 0.0407(12) 0.046(5) Uiso 1 d . . .
H20A H 0.112(3) 1.357(2) 0.5664(13) 0.055(6) Uiso 1 d . . .
H17B H -0.2248(18) 0.593(2) 0.0894(11) 0.047(5) Uiso 1 d D . .
H12C H 0.164(3) 0.970(2) 0.1893(11) 0.046(6) Uiso 1 d . . .
H12B H 0.359(2) 1.524(2) 0.7093(12) 0.047(5) Uiso 1 d . . .
H3D H 0.331(3) 0.939(2) 0.3748(13) 0.053(6) Uiso 1 d . . .
H20B H 0.123(2) 1.397(2) 0.6405(10) 0.054(6) Uiso 1 d D . .
H3C H 0.411(3) 0.875(2) 0.4121(12) 0.054(6) Uiso 1 d . . .
H19C H 0.094(2) 0.837(2) 0.0230(12) 0.049(6) Uiso 1 d . . .
H19A H 0.519(3) 1.753(2) 0.6121(12) 0.051(6) Uiso 1 d . . .
H18A H 0.172(2) 1.622(2) 0.6961(12) 0.050(6) Uiso 1 d . . .
H19D H 0.2167(19) 0.909(2) 0.0791(12) 0.056(6) Uiso 1 d D . .
H19B H 0.418(3) 1.819(3) 0.6063(14) 0.066(7) Uiso 1 d . . .
H14C H 0.156(2) 0.6397(17) 0.1617(11) 0.050(6) Uiso 1 d D . .
H18B H 0.197(3) 1.735(3) 0.6539(13) 0.063(7) Uiso 1 d . . .
H16D H -0.065(3) 0.601(2) 0.0197(13) 0.056(6) Uiso 1 d . . .
H16C H -0.042(3) 0.525(3) 0.0709(14) 0.067(7) Uiso 1 d . . .
H15B H 0.176(3) 0.683(2) 0.0572(12) 0.055(6) Uiso 1 d . . .
H14D H 0.262(2) 0.795(2) 0.1670(11) 0.044(5) Uiso 1 d . . .
H17A H 0.041(3) 1.543(3) 0.5926(13) 0.064(7) Uiso 1 d . . .
H5D H 0.248(3) 1.113(3) 0.3912(10) 0.071(8) Uiso 1 d D . .
H5A H 0.450(3) 1.357(2) 0.9026(12) 0.058(7) Uiso 1 d . . .
H5B H 0.571(3) 1.302(3) 0.9017(13) 0.060(7) Uiso 1 d . . .
H4C H 0.092(3) 0.949(3) 0.4402(13) 0.060(7) Uiso 1 d . . .
H9D H -0.079(3) 1.290(3) 0.1127(16) 0.079(9) Uiso 1 d . . .
H4B H 0.441(3) 1.376(3) 0.7947(14) 0.066(7) Uiso 1 d . . .
H9C H 0.053(3) 1.279(3) 0.1007(13) 0.058(7) Uiso 1 d . . .
H4A H 0.585(2) 1.339(3) 0.7967(16) 0.089(10) Uiso 1 d D . .
H4D H 0.141(4) 1.037(3) 0.5061(18) 0.094(10) Uiso 1 d . . .
H5C H 0.296(3) 1.209(3) 0.4580(16) 0.082(9) Uiso 1 d . . .
H9A H 0.583(2) 1.870(2) 0.8499(12) 0.055(6) Uiso 1 d D . .
H2D H 0.121(3) 0.752(3) 0.3881(13) 0.063(7) Uiso 1 d . . .
H16A H 0.145(3) 1.541(3) 0.4994(16) 0.078(8) Uiso 1 d . . .
H8C H -0.009(3) 1.316(3) 0.2238(14) 0.066(7) Uiso 1 d . . .
H2C H 0.230(3) 0.686(3) 0.3990(15) 0.072(8) Uiso 1 d . . .
H9B H 0.529(3) 1.984(3) 0.8368(14) 0.069(8) Uiso 1 d . . .
H8D H 0.082(3) 1.428(3) 0.1944(15) 0.079(9) Uiso 1 d . . .
H6A H 0.462(3) 1.571(3) 0.8684(17) 0.116(13) Uiso 1 d D . .
H16B H 0.172(3) 1.683(3) 0.5339(15) 0.074(8) Uiso 1 d . . .
H6B H 0.599(4) 1.686(4) 0.8687(18) 0.138(16) Uiso 1 d D . .
H15A H 0.389(3) 1.669(3) 0.5125(15) 0.075(8) Uiso 1 d . . .
H8A H 0.543(3) 1.966(3) 0.9480(16) 0.081(9) Uiso 1 d . . .
H8B H 0.392(4) 1.950(3) 0.9203(17) 0.093(10) Uiso 1 d . . .
H3A H 0.495(3) 1.199(3) 0.7034(18) 0.098(11) Uiso 1 d D . .
H2A H 0.326(3) 1.070(3) 0.6148(11) 0.085(9) Uiso 1 d D . .
H3B H 0.448(4) 1.042(3) 0.7033(18) 0.099(11) Uiso 1 d D . .
H2B H 0.221(3) 1.006(3) 0.665(2) 0.114(13) Uiso 1 d D . .

loop_
_atom_site_aniso_label
_atom_site_aniso_U_11
_atom_site_aniso_U_22
_atom_site_aniso_U_33
_atom_site_aniso_U_23
_atom_site_aniso_U_13
_atom_site_aniso_U_12
S2B 0.0645(3) 0.0778(3) 0.0356(2) 0.0009(2) -0.0029(2) 0.0341(3)
S1B 0.0790(4) 0.0511(3) 0.0394(2) 0.00321(19) -0.0067(2) 0.0284(2)
S5B 0.0476(3) 0.0454(2) 0.0726(3) 0.0121(2) 0.0075(2) 0.0201(2)
S5A 0.0522(3) 0.0741(3) 0.0411(2) -0.0067(2) 0.0013(2) 0.0068(2)
S4B 0.0568(3) 0.0824(4) 0.0545(3) 0.0141(3) 0.0063(2) 0.0265(3)
S3B 0.0606(3) 0.0832(4) 0.0534(3) 0.0076(3) 0.0141(2) 0.0392(3)
S2A 0.0898(4) 0.0606(3) 0.0525(3) 0.0125(2) 0.0121(3) 0.0265(3)
S3A 0.0556(3) 0.0704(3) 0.0745(4) 0.0083(3) -0.0026(3) 0.0219(3)
S1A 0.0609(3) 0.0677(3) 0.0716(4) 0.0240(3) 0.0105(3) 0.0204(3)
S4A 0.0628(3) 0.1085(5) 0.0537(3) 0.0146(3) 0.0182(2) 0.0389(3)
O2B 0.0704(10) 0.0546(8) 0.0659(9) 0.0207(7) 0.0242(8) 0.0210(7)
C11B 0.0385(8) 0.0426(8) 0.0359(8) 0.0054(6) 0.0019(6) 0.0157(7)
O2A 0.0466(8) 0.0744(10) 0.0672(10) -0.0066(8) 0.0034(7) 0.0031(8)
O1B 0.0796(10) 0.0880(11) 0.0368(7) 0.0026(7) 0.0077(7) 0.0508(9)
C18B 0.0393(9) 0.0456(9) 0.0431(9) 0.0030(7) -0.0013(7) 0.0147(7)
C20A 0.0390(9) 0.0574(11) 0.0410(9) -0.0014(8) 0.0041(7) 0.0095(8)
C3B 0.0443(10) 0.0587(11) 0.0406(9) 0.0019(8) 0.0007(7) 0.0193(9)
C10A 0.0415(9) 0.0456(9) 0.0455(9) 0.0030(7) -0.0013(7) 0.0146(8)
C2B 0.0712(15) 0.0559(11) 0.0370(9) 0.0106(8) -0.0015(9) 0.0145(10)
C12B 0.0392(9) 0.0393(8) 0.0346(8) 0.0013(6) 0.0027(6) 0.0138(7)
C19B 0.0460(10) 0.0551(10) 0.0354(8) 0.0067(7) 0.0077(7) 0.0189(8)
C1B 0.0447(9) 0.0529(10) 0.0369(8) 0.0069(7) 0.0052(7) 0.0182(8)
C20B 0.0465(10) 0.0423(9) 0.0466(9) 0.0081(7) 0.0092(8) 0.0151(8)
C13B 0.0415(9) 0.0453(8) 0.0333(7) 0.0056(6) 0.0045(6) 0.0194(7)
C5B 0.0483(11) 0.0670(13) 0.0541(11) 0.0019(10) 0.0053(9) 0.0232(10)
C16B 0.0680(13) 0.0462(10) 0.0423(10) -0.0041(8) -0.0005(9) 0.0243(9)
C13A 0.0410(9) 0.0519(9) 0.0374(8) 0.0024(7) 0.0091(7) 0.0144(8)
C17B 0.0419(9) 0.0415(9) 0.0494(10) 0.0005(7) -0.0013(7) 0.0105(7)
C15B 0.0543(11) 0.0585(10) 0.0369(8) 0.0021(7) 0.0091(7) 0.0305(9)
C18A 0.0411(9) 0.0572(11) 0.0473(10) 0.0005(8) -0.0009(8) 0.0222(8)
C11A 0.0367(8) 0.0472(9) 0.0380(8) 0.0050(7) 0.0020(6) 0.0126(7)
C17A 0.0370(9) 0.0680(12) 0.0465(10) 0.0002(9) -0.0051(7) 0.0193(9)
C10B 0.0450(9) 0.0463(9) 0.0400(8) 0.0070(7) 0.0000(7) 0.0157(8)
C12A 0.0366(9) 0.0500(9) 0.0356(8) 0.0045(7) 0.0041(6) 0.0152(7)
C2A 0.098(2) 0.0512(12) 0.0605(13) 0.0013(10) 0.0030(13) 0.0239(13)
C4A 0.0717(14) 0.0636(12) 0.0498(11) 0.0153(9) 0.0093(10) 0.0315(11)
C15A 0.0668(13) 0.0744(14) 0.0375(9) 0.0170(9) 0.0119(9) 0.0183(11)
C9A 0.0611(13) 0.0508(11) 0.0471(10) -0.0019(9) -0.0067(9) 0.0126(9)
C4B 0.0524(12) 0.0766(14) 0.0429(10) 0.0085(9) 0.0111(9) 0.0275(11)
O1A 0.0980(14) 0.0860(12) 0.1138(16) 0.0298(12) 0.0581(13) 0.0578(12)
C14A 0.0529(11) 0.0679(12) 0.0391(9) 0.0032(8) 0.0146(8) 0.0175(9)
C8B 0.0743(15) 0.0518(11) 0.0645(13) 0.0056(10) 0.0023(11) 0.0307(11)
C8A 0.0690(15) 0.0766(15) 0.0502(11) -0.0161(11) -0.0062(10) 0.0273(13)
C9B 0.0605(12) 0.0456(10) 0.0636(12) 0.0135(9) 0.0007(10) 0.0243(9)
C1A 0.0578(11) 0.0544(10) 0.0467(10) 0.0002(8) 0.0124(8) 0.0198(9)
C5A 0.0574(12) 0.0665(12) 0.0482(10) 0.0147(9) 0.0089(9) 0.0260(10)
C19A 0.0528(12) 0.0578(12) 0.0506(11) 0.0154(9) 0.0090(9) 0.0120(9)
C16A 0.0701(15) 0.0799(15) 0.0431(10) 0.0090(10) -0.0092(10) 0.0283(12)
C6A 0.0891(18) 0.0691(14) 0.0571(13) 0.0118(11) 0.0118(12) 0.0384(14)
C3A 0.0913(18) 0.0716(15) 0.0594(13) 0.0071(11) 0.0120(12) 0.0464(14)
C7A 0.0746(16) 0.110(2) 0.0468(11) 0.0080(12) 0.0041(10) 0.0480(15)
C14B 0.0472(10) 0.0521(10) 0.0400(8) 0.0072(7) 0.0064(7) 0.0256(8)
C6B 0.0622(16) 0.0579(15) 0.0572(18) -0.0023(12) 0.0052(12) 0.0290(12)
C6C 0.054(8) 0.058(8) 0.036(6) 0.000(5) 0.012(5) 0.023(6)
C7B 0.0725(18) 0.0582(16) 0.0499(15) 0.0040(12) 0.0032(13) 0.0301(14)
C7C 0.045(7) 0.065(10) 0.037(8) -0.009(6) -0.011(6) 0.001(6)

loop_
_atom_type_symbol
_atom_type_description
_atom_type_scat_dispersion_real
_atom_type_scat_dispersion_imag
_atom_type_scat_source
C C 0.0181 0.0091 'International Tables Vol C Tables 4.2.6.8 and 6.1.1.4'
H H 0 0 'International Tables Vol C Tables 4.2.6.8 and 6.1.1.4'
O O 0.0492 0.0322 'International Tables Vol C Tables 4.2.6.8 and 6.1.1.4'
S S 0.3331 0.5567 'International Tables Vol C Tables 4.2.6.8 and 6.1.1.4'

loop_
_geom_angle_atom_site_label_1
_geom_angle_atom_site_label_2
_geom_angle_atom_site_label_3
_geom_angle
_geom_angle_site_symmetry_1
_geom_angle_site_symmetry_3
_geom_angle_publ_flag
C3B S2B C4B 102.33(10) . . ?
C1B S1B C2B 98.28(11) . . ?
C10B S5B C9B 101.35(11) . . ?
C10A S5A C9A 98.99(11) . . ?
C7B S4B C7C 33.2(5) . . ?
C7B S4B C8B 102.43(14) . . ?
C7C S4B C8B 102.7(5) . . ?
C5B S3B C6B 98.96(12) . . ?
C5B S3B C6C 99.0(4) . . ?
C6B S3B C6C 39.3(4) . . ?
C3A S2A C4A 100.12(13) . . ?
C5A S3A C6A 101.38(13) . . ?
C1A S1A C2A 101.70(13) . . ?
C7A S4A C8A 104.29(15) . . ?
C10B C11B C18B 112.88(15) . . ?
C10B C11B C19B 110.33(15) . . ?
C18B C11B C19B 109.07(14) . . ?
C10B C11B C12B 106.39(14) . . ?
C18B C11B C12B 108.93(15) . . ?
C19B C11B C12B 109.14(14) . . ?
C17B C18B C11B 109.22(15) . . ?
C17B C18B H18C 109.9(14) . . ?
C11B C18B H18C 111.0(14) . . ?
C17B C18B H18D 111.6(13) . . ?
C11B C18B H18D 107.9(13) . . ?
H18C C18B H18D 107(2) . . ?
C17A C20A C13A 110.22(17) . . ?
C17A C20A H20A 113.3(15) . . ?
C13A C20A H20A 107.3(15) . . ?
C17A C20A H20B 108.2(15) . . ?
C13A C20A H20B 108.7(15) . . ?
H20A C20A H20B 109(2) . . ?
C2B C3B S2B 112.24(15) . . ?
C2B C3B H3D 110.3(15) . . ?
S2B C3B H3D 110.5(15) . . ?
C2B C3B H3C 111.5(15) . . ?
S2B C3B H3C 103.6(16) . . ?
H3D C3B H3C 108(2) . . ?
O2A C10A C11A 123.00(18) . . ?
O2A C10A S5A 121.65(15) . . ?
C11A C10A S5A 115.33(13) . . ?
C3B C2B S1B 113.54(16) . . ?
C3B C2B H2D 111.4(16) . . ?
S1B C2B H2D 106.2(17) . . ?
C3B C2B H2C 109.5(19) . . ?
S1B C2B H2C 102.5(19) . . ?
H2D C2B H2C 113(2) . . ?
C13B C12B C11B 110.34(13) . . ?
C13B C12B H12D 110.4(13) . . ?
C11B C12B H12D 110.6(13) . . ?
C13B C12B H12C 109.3(14) . . ?
C11B C12B H12C 109.8(14) . . ?
H12D C12B H12C 106.4(18) . . ?
C15B C19B C11B 109.64(15) . . ?
C15B C19B H19C 109.7(14) . . ?
C11B C19B H19C 109.6(14) . . ?
C15B C19B H19D 108.6(15) . . ?
C11B C19B H19D 109.2(15) . . ?
H19C C19B H19D 110(2) . . ?
O1B C1B C13B 122.45(17) . . ?
O1B C1B S1B 120.76(15) . . ?
C13B C1B S1B 116.77(13) . . ?
C17B C20B C13B 108.97(15) . . ?
C17B C20B H20C 109.7(14) . . ?
C13B C20B H20C 108.6(13) . . ?
C17B C20B H20D 109.2(14) . . ?
C13B C20B H20D 110.6(14) . . ?
H20C C20B H20D 109.8(19) . . ?
C1B C13B C12B 106.85(14) . . ?
C1B C13B C14B 113.92(15) . . ?
C12B C13B C14B 109.34(14) . . ?
C1B C13B C20B 108.31(15) . . ?
C12B C13B C20B 108.79(14) . . ?
C14B C13B C20B 109.48(15) . . ?
C4B C5B S3B 112.08(16) . . ?
C4B C5B H5D 109.5(17) . . ?
S3B C5B H5D 109.8(18) . . ?
C4B C5B H5C 112.1(19) . . ?
S3B C5B H5C 107.8(19) . . ?
H5D C5B H5C 105(2) . . ?
C17B C16B C15B 109.14(15) . . ?
C17B C16B H16D 108.9(15) . . ?
C15B C16B H16D 109.6(15) . . ?
C17B C16B H16C 110.3(17) . . ?
C15B C16B H16C 112.4(17) . . ?
H16D C16B H16C 106(2) . . ?
C14A C13A C1A 109.16(16) . . ?
C14A C13A C20A 109.20(17) . . ?
C1A C13A C20A 112.96(17) . . ?
C14A C13A C12A 108.88(16) . . ?
C1A C13A C12A 107.92(16) . . ?
C20A C13A C12A 108.64(14) . . ?
C16B C17B C18B 109.94(17) . . ?
C16B C17B C20B 109.73(16) . . ?
C18B C17B C20B 110.14(15) . . ?
C16B C17B H17B 108.4(13) . . ?
C18B C17B H17B 109.5(14) . . ?
C20B C17B H17B 109.1(14) . . ?
C19B C15B C16B 109.93(16) . . ?
C19B C15B C14B 109.73(15) . . ?
C16B C15B C14B 109.53(17) . . ?
C19B C15B H15B 108.0(15) . . ?
C16B C15B H15B 109.6(14) . . ?
C14B C15B H15B 110.0(15) . . ?
C17A C18A C11A 109.12(16) . . ?
C17A C18A H18A 109.7(14) . . ?
C11A C18A H18A 109.0(14) . . ?
C17A C18A H18B 109.7(17) . . ?
C11A C18A H18B 108.1(17) . . ?
H18A C18A H18B 111(2) . . ?
C10A C11A C19A 109.10(16) . . ?
C10A C11A C18A 113.49(15) . . ?
C19A C11A C18A 109.18(17) . . ?
C10A C11A C12A 106.84(14) . . ?
C19A C11A C12A 109.37(16) . . ?
C18A C11A C12A 108.78(15) . . ?
C20A C17A C16A 109.90(19) . . ?
C20A C17A C18A 109.36(16) . . ?
C16A C17A C18A 110.43(19) . . ?
C20A C17A H17A 112.5(17) . . ?
C16A C17A H17A 108.5(17) . . ?
C18A C17A H17A 106.0(17) . . ?
O2B C10B C11B 123.71(18) . . ?
O2B C10B S5B 122.46(15) . . ?
C11B C10B S5B 113.75(13) . . ?
C13A C12A C11A 109.77(15) . . ?
C13A C12A H12A 110.6(12) . . ?
C11A C12A H12A 110.1(12) . . ?
C13A C12A H12B 110.6(14) . . ?
C11A C12A H12B 111.8(14) . . ?
H12A C12A H12B 103.9(19) . . ?
C3A C2A S1A 115.51(17) . . ?
C3A C2A H2A 108(2) . . ?
S1A C2A H2A 107(2) . . ?
C3A C2A H2B 107(3) . . ?
S1A C2A H2B 106(3) . . ?
H2A C2A H2B 113(3) . . ?
C5A C4A S2A 108.41(17) . . ?
C5A C4A H4B 110.1(16) . . ?
S2A C4A H4B 107.4(17) . . ?
C5A C4A H4A 105(2) . . ?
S2A C4A H4A 108(2) . . ?
H4B C4A H4A 118(3) . . ?
C19A C15A C16A 109.6(2) . . ?
C19A C15A C14A 109.44(19) . . ?
C16A C15A C14A 110.1(2) . . ?
C19A C15A H15A 105.2(19) . . ?
C16A C15A H15A 112.0(19) . . ?
C14A C15A H15A 110.4(19) . . ?
C8A C9A S5A 110.91(18) . . ?
C8A C9A H9A 113.4(15) . . ?
S5A C9A H9A 105.9(15) . . ?
C8A C9A H9B 113.0(17) . . ?
S5A C9A H9B 103.7(18) . . ?
H9A C9A H9B 109(2) . . ?
C5B C4B S2B 111.77(16) . . ?
C5B C4B H4C 112.0(17) . . ?
S2B C4B H4C 112.6(17) . . ?
C5B C4B H4D 111(2) . . ?
S2B C4B H4D 105(2) . . ?
H4C C4B H4D 104(3) . . ?
C13A C14A C15A 109.85(16) . . ?
C13A C14A H14A 109.7 . . ?
C15A C14A H14A 109.7 . . ?
C13A C14A H14B 109.7 . . ?
C15A C14A H14B 109.7 . . ?
H14A C14A H14B 108.2 . . ?
C9B C8B S4B 113.85(17) . . ?
C9B C8B H8C 111.6(18) . . ?
S4B C8B H8C 104.2(18) . . ?
C9B C8B H8D 108(2) . . ?
S4B C8B H8D 110(2) . . ?
H8C C8B H8D 109(3) . . ?
C9A C8A S4A 117.19(17) . . ?
C9A C8A H8A 107(2) . . ?
S4A C8A H8A 111(2) . . ?
C9A C8A H8B 111(2) . . ?
S4A C8A H8B 104(2) . . ?
H8A C8A H8B 106(3) . . ?
C8B C9B S5B 113.39(17) . . ?
C8B C9B H9D 109(2) . . ?
S5B C9B H9D 107(2) . . ?
C8B C9B H9C 110.9(17) . . ?
S5B C9B H9C 108.0(16) . . ?
H9D C9B H9C 108(3) . . ?
O1A C1A C13A 123.3(2) . . ?
O1A C1A S1A 121.88(19) . . ?
C13A C1A S1A 114.78(14) . . ?
C4A C5A S3A 113.24(17) . . ?
C4A C5A H5A 111.7(16) . . ?
S3A C5A H5A 106.2(15) . . ?
C4A C5A H5B 110.6(15) . . ?
S3A C5A H5B 106.4(15) . . ?
H5A C5A H5B 108(2) . . ?
C15A C19A C11A 109.88(17) . . ?
C15A C19A H19A 109.6(15) . . ?
C11A C19A H19A 107.4(15) . . ?
C15A C19A H19B 115.7(18) . . ?
C11A C19A H19B 107.4(18) . . ?
H19A C19A H19B 106(2) . . ?
C17A C16A C15A 108.76(17) . . ?
C17A C16A H16A 110.3(19) . . ?
C15A C16A H16A 109.5(18) . . ?
C17A C16A H16B 107.7(19) . . ?
C15A C16A H16B 112.8(19) . . ?
H16A C16A H16B 108(3) . . ?
C7A C6A S3A 112.55(19) . . ?
C7A C6A H6A 108(2) . . ?
S3A C6A H6A 110(2) . . ?
C7A C6A H6B 116(3) . . ?
S3A C6A H6B 106(3) . . ?
H6A C6A H6B 104(3) . . ?
C2A C3A S2A 115.0(2) . . ?
C2A C3A H3A 110(2) . . ?
S2A C3A H3A 104(2) . . ?
C2A C3A H3B 107(2) . . ?
S2A C3A H3B 110(2) . . ?
H3A C3A H3B 110(3) . . ?
C6A C7A S4A 116.77(19) . . ?
C6A C7A H7B 108.1 . . ?
S4A C7A H7B 108.1 . . ?
C6A C7A H7A 108.1 . . ?
S4A C7A H7A 108.1 . . ?
H7B C7A H7A 107.3 . . ?
C13B C14B C15B 109.37(15) . . ?
C13B C14B H14C 109.2(14) . . ?
C15B C14B H14C 106.0(14) . . ?
C13B C14B H14D 108.1(12) . . ?
C15B C14B H14D 109.8(13) . . ?
H14C C14B H14D 114.4(19) . . ?
C7B C6B S3B 112.3(2) . . ?
C7B C6B H6D 109.1 . . ?
S3B C6B H6D 109.1 . . ?
C7B C6B H6C 109.1 . . ?
S3B C6B H6C 109.1 . . ?
H6D C6B H6C 107.9 . . ?
C7C C6C S3B 107.7(9) . . ?
C6B C7B S4B 113.8(2) . . ?
C6B C7B H7D 108.8 . . ?
S4B C7B H7D 108.8 . . ?
C6B C7B H7C 108.8 . . ?
S4B C7B H7C 108.8 . . ?
H7D C7B H7C 107.7 . . ?
C6C C7C S4B 114.1(9) . . ?

loop_
_geom_bond_atom_site_label_1
_geom_bond_atom_site_label_2
_geom_bond_distance
_geom_bond_site_symmetry_2
_geom_bond_publ_flag
S2B C3B 1.812(2) . ?
S2B C4B 1.816(2) . ?
S1B C1B 1.782(2) . ?
S1B C2B 1.817(2) . ?
S5B C10B 1.791(2) . ?
S5B C9B 1.805(2) . ?
S5A C10A 1.764(2) . ?
S5A C9A 1.808(2) . ?
S4B C7B 1.804(3) . ?
S4B C7C 1.816(16) . ?
S4B C8B 1.813(3) . ?
S3B C5B 1.824(2) . ?
S3B C6B 1.825(3) . ?
S3B C6C 1.852(13) . ?
S2A C3A 1.812(3) . ?
S2A C4A 1.814(3) . ?
S3A C5A 1.799(3) . ?
S3A C6A 1.813(3) . ?
S1A C1A 1.763(2) . ?
S1A C2A 1.802(3) . ?
S4A C7A 1.802(3) . ?
S4A C8A 1.803(3) . ?
O2B C10B 1.204(2) . ?
C11B C10B 1.526(2) . ?
C11B C18B 1.538(2) . ?
C11B C19B 1.541(2) . ?
C11B C12B 1.544(2) . ?
O2A C10A 1.206(3) . ?
O1B C1B 1.207(2) . ?
C18B C17B 1.532(3) . ?
C18B H18C 0.95(2) . ?
C18B H18D 0.96(2) . ?
C20A C17A 1.523(3) . ?
C20A C13A 1.536(3) . ?
C20A H20A 0.95(3) . ?
C20A H20B 0.960(16) . ?
C3B C2B 1.513(3) . ?
C3B H3D 0.94(3) . ?
C3B H3C 0.91(3) . ?
C10A C11A 1.524(2) . ?
C2B H2D 0.96(3) . ?
C2B H2C 0.91(3) . ?
C12B C13B 1.533(2) . ?
C12B H12D 0.96(2) . ?
C12B H12C 0.93(2) . ?
C19B C15B 1.523(3) . ?
C19B H19C 0.92(2) . ?
C19B H19D 0.962(16) . ?
C1B C13B 1.532(2) . ?
C20B C17B 1.538(3) . ?
C20B C13B 1.544(3) . ?
C20B H20C 0.94(2) . ?
C20B H20D 0.92(2) . ?
C13B C14B 1.537(2) . ?
C5B C4B 1.501(4) . ?
C5B H5D 0.987(17) . ?
C5B H5C 0.99(3) . ?
C16B C17B 1.526(3) . ?
C16B C15B 1.531(3) . ?
C16B H16D 0.94(3) . ?
C16B H16C 0.94(3) . ?
C13A C14A 1.532(3) . ?
C13A C1A 1.533(3) . ?
C13A C12A 1.546(2) . ?
C17B H17B 0.973(16) . ?
C15B C14B 1.539(3) . ?
C15B H15B 0.98(3) . ?
C18A C17A 1.532(3) . ?
C18A C11A 1.543(3) . ?
C18A H18A 1.00(2) . ?
C18A H18B 0.92(3) . ?
C11A C19A 1.535(3) . ?
C11A C12A 1.547(3) . ?
C17A C16A 1.526(3) . ?
C17A H17A 0.93(3) . ?
C12A H12A 0.97(2) . ?
C12A H12B 0.95(2) . ?
C2A C3A 1.493(4) . ?
C2A H2A 0.981(18) . ?
C2A H2B 0.984(19) . ?
C4A C5A 1.512(3) . ?
C4A H4B 0.97(3) . ?
C4A H4A 0.982(18) . ?
C15A C19A 1.528(3) . ?
C15A C16A 1.530(4) . ?
C15A C14A 1.534(4) . ?
C15A H15A 0.92(3) . ?
C9A C8A 1.519(3) . ?
C9A H9A 0.986(17) . ?
C9A H9B 0.96(3) . ?
C4B H4C 0.92(3) . ?
C4B H4D 1.01(4) . ?
O1A C1A 1.205(3) . ?
C14A H14A 0.97 . ?
C14A H14B 0.97 . ?
C8B C9B 1.512(3) . ?
C8B H8C 0.93(3) . ?
C8B H8D 0.92(3) . ?
C8A H8A 0.95(3) . ?
C8A H8B 1.00(4) . ?
C9B H9D 0.90(3) . ?
C9B H9C 0.90(3) . ?
C5A H5A 0.95(3) . ?
C5A H5B 1.01(3) . ?
C19A H19A 0.93(3) . ?
C19A H19B 0.92(3) . ?
C16A H16A 0.96(3) . ?
C16A H16B 0.95(3) . ?
C6A C7A 1.487(4) . ?
C6A H6A 0.977(19) . ?
C6A H6B 0.959(19) . ?
C3A H3A 0.990(19) . ?
C3A H3B 0.976(18) . ?
C7A H7B 0.97 . ?
C7A H7A 0.97 . ?
C14B H14C 0.956(16) . ?
C14B H14D 1.00(2) . ?
C6B C7B 1.515(4) . ?
C6B H6D 0.97 . ?
C6B H6C 0.97 . ?
C6C C7C 1.54(2) . ?
C7B H7D 0.97 . ?
C7B H7C 0.97 . ?

loop_
_geom_torsion_atom_site_label_1
_geom_torsion_atom_site_label_2
_geom_torsion_atom_site_label_3
_geom_torsion_atom_site_label_4
_geom_torsion
_geom_torsion_site_symmetry_1
_geom_torsion_site_symmetry_2
_geom_torsion_site_symmetry_3
_geom_torsion_site_symmetry_4
_geom_torsion_publ_flag
C10B C11B C18B C17B -177.38(15) . . . . ?
C19B C11B C18B C17B 59.60(19) . . . . ?
C12B C11B C18B C17B -59.43(19) . . . . ?
C4B S2B C3B C2B -74.38(19) . . . . ?
C9A S5A C10A O2A -6.0(2) . . . . ?
C9A S5A C10A C11A 172.59(15) . . . . ?
S2B C3B C2B S1B 163.60(13) . . . . ?
C1B S1B C2B C3B -76.0(2) . . . . ?
C10B C11B C12B C13B -177.89(14) . . . . ?
C18B C11B C12B C13B 60.15(18) . . . . ?
C19B C11B C12B C13B -58.85(19) . . . . ?
C10B C11B C19B C15B 175.85(15) . . . . ?
C18B C11B C19B C15B -59.62(19) . . . . ?
C12B C11B C19B C15B 59.29(19) . . . . ?
C2B S1B C1B O1B 0.7(2) . . . . ?
C2B S1B C1B C13B -177.66(15) . . . . ?
O1B C1B C13B C12B 30.0(3) . . . . ?
S1B C1B C13B C12B -151.75(13) . . . . ?
O1B C1B C13B C14B 150.8(2) . . . . ?
S1B C1B C13B C14B -30.9(2) . . . . ?
O1B C1B C13B C20B -87.1(2) . . . . ?
S1B C1B C13B C20B 91.20(16) . . . . ?
C11B C12B C13B C1B -177.05(14) . . . . ?
C11B C12B C13B C14B 59.21(19) . . . . ?
C11B C12B C13B C20B -60.32(18) . . . . ?
C17B C20B C13B C1B 175.67(15) . . . . ?
C17B C20B C13B C12B 59.87(18) . . . . ?
C17B C20B C13B C14B -59.57(19) . . . . ?
C6B S3B C5B C4B -161.15(17) . . . . ?
C6C S3B C5B C4B -121.4(5) . . . . ?
C17A C20A C13A C14A -58.7(2) . . . . ?
C17A C20A C13A C1A 179.59(16) . . . . ?
C17A C20A C13A C12A 59.9(2) . . . . ?
C15B C16B C17B C18B 60.2(2) . . . . ?
C15B C16B C17B C20B -61.1(2) . . . . ?
C11B C18B C17B C16B -60.44(19) . . . . ?
C11B C18B C17B C20B 60.6(2) . . . . ?
C13B C20B C17B C16B 60.5(2) . . . . ?
C13B C20B C17B C18B -60.7(2) . . . . ?
C11B C19B C15B C16B 59.94(19) . . . . ?
C11B C19B C15B C14B -60.6(2) . . . . ?
C17B C16B C15B C19B -59.9(2) . . . . ?
C17B C16B C15B C14B 60.7(2) . . . . ?
O2A C10A C11A C19A -27.1(3) . . . . ?
S5A C10A C11A C19A 154.35(15) . . . . ?
O2A C10A C11A C18A -149.1(2) . . . . ?
S5A C10A C11A C18A 32.4(2) . . . . ?
O2A C10A C11A C12A 91.1(2) . . . . ?
S5A C10A C11A C12A -87.52(16) . . . . ?
C17A C18A C11A C10A -179.33(17) . . . . ?
C17A C18A C11A C19A 58.7(2) . . . . ?
C17A C18A C11A C12A -60.6(2) . . . . ?
C13A C20A C17A C16A 60.2(2) . . . . ?
C13A C20A C17A C18A -61.2(2) . . . . ?
C11A C18A C17A C20A 61.1(2) . . . . ?
C11A C18A C17A C16A -59.9(2) . . . . ?
C18B C11B C10B O2B -136.69(19) . . . . ?
C19B C11B C10B O2B -14.4(2) . . . . ?
C12B C11B C10B O2B 103.9(2) . . . . ?
C18B C11B C10B S5B 46.50(18) . . . . ?
C19B C11B C10B S5B 168.81(12) . . . . ?
C12B C11B C10B S5B -72.92(16) . . . . ?
C9B S5B C10B O2B -15.7(2) . . . . ?
C9B S5B C10B C11B 161.12(13) . . . . ?
C14A C13A C12A C11A 59.5(2) . . . . ?
C1A C13A C12A C11A 177.82(15) . . . . ?
C20A C13A C12A C11A -59.4(2) . . . . ?
C10A C11A C12A C13A -177.02(14) . . . . ?
C19A C11A C12A C13A -59.06(19) . . . . ?
C18A C11A C12A C13A 60.10(18) . . . . ?
C1A S1A C2A C3A 77.3(2) . . . . ?
C3A S2A C4A C5A -157.08(18) . . . . ?
C10A S5A C9A C8A -173.83(18) . . . . ?
S3B C5B C4B S2B -177.60(11) . . . . ?
C3B S2B C4B C5B -74.29(18) . . . . ?
C1A C13A C14A C15A -177.84(17) . . . . ?
C20A C13A C14A C15A 58.2(2) . . . . ?
C12A C13A C14A C15A -60.3(2) . . . . ?
C19A C15A C14A C13A 60.8(2) . . . . ?
C16A C15A C14A C13A -59.6(2) . . . . ?
C7B S4B C8B C9B -109.6(2) . . . . ?
C7C S4B C8B C9B -143.7(5) . . . . ?
S5A C9A C8A S4A 51.2(2) . . . . ?
C7A S4A C8A C9A 66.7(2) . . . . ?
S4B C8B C9B S5B 64.8(2) . . . . ?
C10B S5B C9B C8B -101.41(19) . . . . ?
C14A C13A C1A O1A 29.9(3) . . . . ?
C20A C13A C1A O1A 151.6(2) . . . . ?
C12A C13A C1A O1A -88.3(3) . . . . ?
C14A C13A C1A S1A -151.43(14) . . . . ?
C20A C13A C1A S1A -29.7(2) . . . . ?
C12A C13A C1A S1A 90.39(17) . . . . ?
C2A S1A C1A O1A 0.6(2) . . . . ?
C2A S1A C1A C13A -178.08(15) . . . . ?
S2A C4A C5A S3A 172.83(12) . . . . ?
C6A S3A C5A C4A 73.2(2) . . . . ?
C16A C15A C19A C11A 60.6(3) . . . . ?
C14A C15A C19A C11A -60.1(2) . . . . ?
C10A C11A C19A C15A 175.87(18) . . . . ?
C18A C11A C19A C15A -59.6(2) . . . . ?
C12A C11A C19A C15A 59.3(2) . . . . ?
C20A C17A C16A C15A -60.2(2) . . . . ?
C18A C17A C16A C15A 60.5(3) . . . . ?
C19A C15A C16A C17A -60.4(3) . . . . ?
C14A C15A C16A C17A 60.0(2) . . . . ?
C5A S3A C6A C7A 108.7(2) . . . . ?
S1A C2A C3A S2A 58.5(3) . . . . ?
C4A S2A C3A C2A -112.5(2) . . . . ?
S3A C6A C7A S4A -164.78(18) . . . . ?
C8A S4A C7A C6A -77.7(3) . . . . ?
C1B C13B C14B C15B -179.02(16) . . . . ?
C12B C13B C14B C15B -59.6(2) . . . . ?
C20B C13B C14B C15B 59.5(2) . . . . ?
C19B C15B C14B C13B 60.7(2) . . . . ?
C16B C15B C14B C13B -60.1(2) . . . . ?
C5B S3B C6B C7B 74.1(2) . . . . ?
C6C S3B C6B C7B -19.2(7) . . . . ?
C5B S3B C6C C7C -82.1(10) . . . . ?
C6B S3B C6C C7C 11.1(7) . . . . ?
S3B C6B C7B S4B -178.97(14) . . . . ?
C7C S4B C7B C6B 8.0(9) . . . . ?
C8B S4B C7B C6B -86.3(2) . . . . ?
S3B C6C C7C S4B 173.5(8) . . . . ?
C7B S4B C7C C6C -16.7(7) . . . . ?
C8B S4B C7C C6C 76.6(12) . . . . ?
